data_7117846
loop_
_publ_author_name
'Chaojie Xu'
'Aurelie Guenet'
'Nathalie Kyritsakas'
'Jean-Marc Planeix'
'Mir Wais Hosseini'

_publ_section_title
;
 Molecular tectonics: heterometallic (Ir,Cu) grid-type coordination
 networks based on cyclometallated Ir(III) chiral metallatectons
;
_journal_name_full Chem.Commun.
_journal_page_first 14785
_journal_paper_doi 10.1039/C5cc06427A
_journal_volume 51
_journal_year 2015
_chemical_formula_moiety 'C92 H60 B2 Cu F8 Ir2 N12,2(F6 P),4(C H Cl3),CH3OH'
_chemical_formula_sum 'C97 H68 B2 Cl12 Cu F20 Ir2 N12 O P2'
_chemical_formula_weight 2754.53
_chemical_name_systematic
;
 ?
;
_space_group_crystal_system monoclinic
_space_group_IT_number 15
_space_group_name_Hall '-C 2yc'
_space_group_name_H-M_alt 'C 1 2/c 1'
_symmetry_space_group_name_Hall '-C 2yc'
_symmetry_space_group_name_H-M 'C 1 2/c 1'
_atom_sites_solution_hydrogens geom
_audit_creation_method SHELXL-2014
_audit_update_record
;
2015-07-16 deposited with the CCDC.
2015-08-18 downloaded from the CCDC.
;
_cell_angle_alpha 90.00
_cell_angle_beta 110.2790(10)
_cell_angle_gamma 90.00
_cell_formula_units_Z 4
_cell_length_a 33.6718(17)
_cell_length_b 33.6481(16)
_cell_length_c 13.8979(6)
_cell_measurement_reflns_used 8016
_cell_measurement_temperature 173(2)
_cell_measurement_theta_max 23.19
_cell_measurement_theta_min 2.34
_cell_volume 14770.2(12)
_computing_cell_refinement 'Bruker SAINT'
_computing_data_collection 'Bruker APEX2'
_computing_data_reduction 'Bruker SAINT'
_computing_molecular_graphics 'Bruker SHELXTL'
_computing_publication_material 'Bruker SHELXTL'
_computing_structure_refinement 'SHELXL-97 (Sheldrick, 2008)'
_computing_structure_solution 'SHELXS-97 (Sheldrick, 2008)'
_diffrn_ambient_temperature 173(2)
_diffrn_measured_fraction_theta_full 0.974
_diffrn_measured_fraction_theta_max 0.934
_diffrn_measurement_device_type 'Bruker APEX-II CCD'
_diffrn_measurement_method '\f and \w scans'
_diffrn_radiation_monochromator graphite
_diffrn_radiation_source 'fine-focus sealed tube'
_diffrn_radiation_type MoK\a
_diffrn_radiation_wavelength 0.71073
_diffrn_reflns_av_R_equivalents 0.0456
_diffrn_reflns_av_sigmaI/netI 0.1004
_diffrn_reflns_laue_measured_fraction_full 0.974
_diffrn_reflns_laue_measured_fraction_max 0.934
_diffrn_reflns_limit_h_max 44
_diffrn_reflns_limit_h_min -47
_diffrn_reflns_limit_k_max 47
_diffrn_reflns_limit_k_min 0
_diffrn_reflns_limit_l_max 19
_diffrn_reflns_limit_l_min 0
_diffrn_reflns_number 20368
_diffrn_reflns_point_group_measured_fraction_full 0.974
_diffrn_reflns_point_group_measured_fraction_max 0.934
_diffrn_reflns_theta_full 25.242
_diffrn_reflns_theta_max 29.80
_diffrn_reflns_theta_min 1.98
_exptl_absorpt_coefficient_mu 2.242
_exptl_absorpt_correction_T_max 0.8961
_exptl_absorpt_correction_T_min 0.8772
_exptl_absorpt_correction_type multi-scan
_exptl_absorpt_process_details sadabs
_exptl_crystal_colour yellow
_exptl_crystal_density_diffrn 1.239
_exptl_crystal_density_meas ?
_exptl_crystal_description prism
_exptl_crystal_F_000 5396
_exptl_crystal_size_max 0.060
_exptl_crystal_size_mid 0.060
_exptl_crystal_size_min 0.050
_platon_squeeze_details
;
? 
;
_refine_diff_density_max 3.634
_refine_diff_density_min -1.904
_refine_diff_density_rms 0.147
_refine_ls_extinction_coef .
_refine_ls_extinction_method none
_refine_ls_goodness_of_fit_ref 1.043
_refine_ls_hydrogen_treatment constr
_refine_ls_matrix_type full
_refine_ls_number_parameters 690
_refine_ls_number_reflns 20368
_refine_ls_number_restraints 12
_refine_ls_restrained_S_all 1.045
_refine_ls_R_factor_all 0.1251
_refine_ls_R_factor_gt 0.0737
_refine_ls_shift/su_max 0.005
_refine_ls_shift/su_mean 0.001
_refine_ls_structure_factor_coef Fsqd
_refine_ls_weighting_details 'w=1/[\s^2^(Fo^2^)+(0.1026P)^2^] where P=(Fo^2^+2Fc^2^)/3'
_refine_ls_weighting_scheme calc
_refine_ls_wR_factor_gt 0.1925
_refine_ls_wR_factor_ref 0.2082
_reflns_Friedel_coverage 0.000
_reflns_friedel_fraction_full .
_reflns_friedel_fraction_max .
_reflns_number_gt 10500
_reflns_number_total 20368
_reflns_threshold_expression 'I > 2\s(I)'
_cod_data_source_file c5cc06427a2.cif.txt
_cod_data_source_block rac-Ir(ppy)2(1)Cu(BF4)2
_cod_depositor_comments
;
The following automatic conversions were performed:

'_exptl_crystal_density_meas' value 'none' was changed to '?' - the
value is perceived as not measured.

Automatic conversion script
Id: cif_fix_values 3392 2015-05-12 13:50:21Z andrius 
;
_cod_database_code 7117846
_shelx_space_group_comment
;
The symmetry employed for this shelxl refinement is uniquely defined
by the following loop, which should always be used as a source of
symmetry information in preference to the above space-group names.
They are only intended as comments.
;
_shelx_estimated_absorpt_t_min 0.877
_shelx_estimated_absorpt_t_max 0.896
_shelxl_version_number 2014-3

loop_
_space_group_symop_operation_xyz
'x, y, z'
'-x, y, -z+1/2'
'x+1/2, y+1/2, z'
'-x+1/2, y+1/2, -z+1/2'
'-x, -y, -z'
'x, -y, z-1/2'
'-x+1/2, -y+1/2, -z'
'x+1/2, -y+1/2, z-1/2'

loop_
_atom_site_label
_atom_site_type_symbol
_atom_site_fract_x
_atom_site_fract_y
_atom_site_fract_z
_atom_site_U_iso_or_equiv
_atom_site_adp_type
_atom_site_occupancy
_atom_site_site_symmetry_order
_atom_site_calc_flag
_atom_site_refinement_flags_posn
_atom_site_refinement_flags_adp
_atom_site_refinement_flags_occupancy
_atom_site_disorder_assembly
_atom_site_disorder_group
Ir1 Ir 0.22908(2) 0.09106(2) 0.15531(2) 0.04815(11) Uani 1 1 d . . . . .
Cu1 Cu 0.0000 0.37702(3) -0.2500 0.0479(3) Uani 1 2 d S T P . .
C11 C 0.2422(2) 0.03529(18) 0.1221(7) 0.058(2) Uani 1 1 d . . . . .
C1 C 0.2643(3) 0.0253(3) 0.0631(8) 0.083(3) Uani 1 1 d . . . . .
H1 H 0.2768 0.0460 0.0370 0.100 Uiso 1 1 calc R U . . .
C2 C 0.2705(4) -0.0140(3) 0.0366(11) 0.121(5) Uani 1 1 d . . . . .
H2 H 0.2859 -0.0203 -0.0072 0.146 Uiso 1 1 calc R U . . .
C3 C 0.2517(4) -0.0437(3) 0.0813(15) 0.148(7) Uani 1 1 d . . . . .
H3 H 0.2554 -0.0709 0.0689 0.178 Uiso 1 1 calc R U . . .
C4 C 0.2300(4) -0.0343(3) 0.1376(12) 0.124(6) Uani 1 1 d . . . . .
H4 H 0.2162 -0.0544 0.1622 0.148 Uiso 1 1 calc R U . . .
C5 C 0.2265(3) 0.0044(2) 0.1621(8) 0.084(3) Uani 1 1 d . . . . .
C6 C 0.2023(2) 0.01876(15) 0.2319(5) 0.096(4) Uani 1 1 d G . . . .
C7 C 0.1841(3) -0.00520(16) 0.2868(7) 0.140(6) Uani 1 1 d G . . . .
H7 H 0.1858 -0.0333 0.2830 0.168 Uiso 1 1 calc R U . . .
C8 C 0.1634(3) 0.0120(3) 0.3473(6) 0.139(6) Uani 1 1 d G . . . .
H8 H 0.1510 -0.0044 0.3849 0.167 Uiso 1 1 calc R U . . .
C9 C 0.1609(3) 0.0531(3) 0.3529(6) 0.158(7) Uani 1 1 d G . . . .
H9 H 0.1467 0.0648 0.3943 0.190 Uiso 1 1 calc R U . . .
C10 C 0.1791(2) 0.07704(18) 0.2980(5) 0.109(4) Uani 1 1 d G . . . .
H10 H 0.1774 0.1051 0.3018 0.131 Uiso 1 1 calc R U . . .
N1 N 0.19976(19) 0.05988(14) 0.2374(5) 0.072(2) Uani 1 1 d G . . . .
N2 N 0.2597(2) 0.11718(17) 0.0686(5) 0.0539(15) Uani 1 1 d . . . . .
C12 C 0.3000(3) 0.1306(2) 0.1004(8) 0.068(2) Uani 1 1 d . . . . .
H12 H 0.3169 0.1265 0.1702 0.082 Uiso 1 1 calc R U . . .
C13 C 0.3177(4) 0.1491(3) 0.0413(8) 0.090(3) Uani 1 1 d . . . . .
H13 H 0.3462 0.1582 0.0678 0.108 Uiso 1 1 calc R U . . .
C14 C 0.2945(3) 0.1543(3) -0.0547(9) 0.081(3) Uani 1 1 d . . . . .
H14 H 0.3070 0.1672 -0.0981 0.098 Uiso 1 1 calc R U . . .
C15 C 0.2539(4) 0.1425(3) -0.0957(8) 0.092(4) Uani 1 1 d . . . . .
H15 H 0.2379 0.1472 -0.1659 0.111 Uiso 1 1 calc R U . . .
C16 C 0.2357(3) 0.1229(2) -0.0306(7) 0.069(2) Uani 1 1 d . . . . .
C17 C 0.19220(18) 0.10784(16) -0.0579(5) 0.072(3) Uani 1 1 d G . . . .
C18 C 0.1620(3) 0.1097(2) -0.1560(4) 0.107(4) Uani 1 1 d G . . . .
H18 H 0.1689 0.1216 -0.2102 0.129 Uiso 1 1 calc R U . . .
C19 C 0.1218(2) 0.0942(2) -0.1747(5) 0.134(7) Uani 1 1 d G . . . .
H19 H 0.1012 0.0955 -0.2417 0.161 Uiso 1 1 calc R U . . .
C20 C 0.11172(17) 0.07680(19) -0.0954(6) 0.125(5) Uani 1 1 d G . . . .
H20 H 0.0842 0.0662 -0.1081 0.150 Uiso 1 1 calc R U . . .
C21 C 0.1419(2) 0.07493(17) 0.0027(5) 0.090(3) Uani 1 1 d G . . . .
H21 H 0.1350 0.0630 0.0569 0.108 Uiso 1 1 calc R U . . .
C22 C 0.18212(18) 0.09045(15) 0.0214(4) 0.058(2) Uani 1 1 d G . . . .
N3 N 0.03671(16) 0.33566(13) -0.1560(4) 0.0438(14) Uani 1 1 d . . . . .
C23 C 0.0551(2) 0.30700(16) -0.1911(5) 0.0448(16) Uani 1 1 d . . . . .
H23 H 0.0487 0.3048 -0.2631 0.054 Uiso 1 1 calc R U . . .
C24 C 0.0833(2) 0.28026(18) -0.1275(6) 0.057(2) Uani 1 1 d . . . . .
H24 H 0.0955 0.2599 -0.1555 0.069 Uiso 1 1 calc R U . . .
C25 C 0.0935(2) 0.28360(17) -0.0216(6) 0.0494(18) Uani 1 1 d . . . . .
C26 C 0.0734(2) 0.31342(18) 0.0142(6) 0.061(2) Uani 1 1 d . . . . .
H26 H 0.0792 0.3166 0.0857 0.073 Uiso 1 1 calc R U . . .
C27 C 0.0455(2) 0.33775(18) -0.0541(5) 0.0506(19) Uani 1 1 d . . . . .
H27 H 0.0314 0.3573 -0.0286 0.061 Uiso 1 1 calc R U . . .
C28 C 0.1238(2) 0.2573(2) 0.0478(6) 0.0560(19) Uani 1 1 d . . . . .
C29 C 0.1500(2) 0.2369(2) 0.1060(6) 0.059(2) Uani 1 1 d . . . . .
C30 C 0.1819(2) 0.21203(19) 0.1735(6) 0.0519(18) Uani 1 1 d . . . . .
C31 C 0.1870(2) 0.17329(17) 0.1409(5) 0.0434(16) Uani 1 1 d . . . . .
H31 H 0.1685 0.1641 0.0762 0.052 Uiso 1 1 calc R U . . .
N4 N 0.21725(17) 0.14931(13) 0.1994(4) 0.0443(13) Uani 1 1 d . . . . .
C32 C 0.2443(2) 0.16235(18) 0.2923(5) 0.0436(15) Uani 1 1 d . . . . .
C33 C 0.2401(2) 0.20021(19) 0.3264(5) 0.056(2) Uani 1 1 d . . . . .
H33 H 0.2588 0.2089 0.3913 0.067 Uiso 1 1 calc R U . . .
C34 C 0.2090(2) 0.2254(2) 0.2672(5) 0.057(2) Uani 1 1 d . . . . .
H34 H 0.2062 0.2515 0.2903 0.068 Uiso 1 1 calc R U . . .
C35 C 0.2776(2) 0.13342(19) 0.3476(5) 0.0453(17) Uani 1 1 d . . . . .
N5 N 0.27826(17) 0.09981(15) 0.2983(5) 0.0462(14) Uani 1 1 d . . . . .
C36 C 0.3078(2) 0.07231(18) 0.3462(6) 0.0500(18) Uani 1 1 d . . . . .
H36 H 0.3092 0.0485 0.3109 0.060 Uiso 1 1 calc R U . . .
C37 C 0.3358(2) 0.0777(2) 0.4444(6) 0.055(2) Uani 1 1 d . . . . .
C38 C 0.3356(2) 0.1122(2) 0.4923(6) 0.0568(19) Uani 1 1 d . . . . .
H38 H 0.3559 0.1170 0.5584 0.068 Uiso 1 1 calc R U . . .
C39 C 0.3053(2) 0.1411(2) 0.4440(6) 0.0555(19) Uani 1 1 d . . . . .
H39 H 0.3040 0.1654 0.4775 0.067 Uiso 1 1 calc R U . . .
C40 C 0.3656(3) 0.0455(2) 0.4912(6) 0.065(2) Uani 1 1 d . . . . .
C41 C 0.3874(2) 0.0186(2) 0.5270(6) 0.059(2) Uani 1 1 d . . . . .
C42 C 0.4132(2) -0.01529(19) 0.5723(6) 0.0524(18) Uani 1 1 d . . . . .
C43 C 0.4546(2) -0.01762(18) 0.5774(6) 0.061(2) Uani 1 1 d . . . . .
H43 H 0.4665 0.0027 0.5486 0.073 Uiso 1 1 calc R U . . .
C44 C 0.4783(2) -0.04969(19) 0.6246(7) 0.061(2) Uani 1 1 d . . . . .
H44 H 0.5073 -0.0504 0.6302 0.074 Uiso 1 1 calc R U . . .
N6 N 0.46303(17) -0.08011(14) 0.6634(5) 0.0542(17) Uani 1 1 d . . . . .
C45 C 0.4223(2) -0.07880(19) 0.6561(6) 0.059(2) Uani 1 1 d . . . . .
H45 H 0.4109 -0.1001 0.6830 0.071 Uiso 1 1 calc R U . . .
C46 C 0.3962(2) -0.04645(19) 0.6092(6) 0.0557(19) Uani 1 1 d . . . . .
H46 H 0.3672 -0.0462 0.6031 0.067 Uiso 1 1 calc R U . . .
P1 P 0.23435(13) 0.16805(9) 0.6062(3) 0.1051(10) Uani 1 1 d . . . . .
F1 F 0.2478(3) 0.1903(2) 0.7133(6) 0.154(3) Uani 1 1 d . . . . .
F2 F 0.2081(3) 0.1378(3) 0.6470(7) 0.165(3) Uani 1 1 d . . . . .
F3 F 0.1963(4) 0.1968(4) 0.5718(9) 0.261(7) Uani 1 1 d . . . . .
F4 F 0.2204(3) 0.14602(19) 0.5044(5) 0.125(2) Uani 1 1 d . . . . .
F5 F 0.2597(3) 0.20099(19) 0.5681(5) 0.138(3) Uani 1 1 d . . . . .
F6 F 0.2741(3) 0.1406(2) 0.6473(6) 0.143(3) Uani 1 1 d . . . . .
B1 B 0.0728(5) 0.3798(7) -0.3964(15) 0.139(8) Uani 1 1 d . . . . .
F7 F 0.04102(14) 0.37457(13) -0.3588(4) 0.0731(13) Uani 1 1 d . . . . .
F8 F 0.0709(3) 0.4259(3) -0.3982(10) 0.202(5) Uani 1 1 d . . . . .
F9 F 0.0724(3) 0.3730(3) -0.4815(6) 0.157(3) Uani 1 1 d . . . . .
F10 F 0.11176(18) 0.3727(2) -0.3166(5) 0.113(2) Uani 1 1 d . . . . .
C47 C 0.3978(6) 0.2084(6) 0.6160(15) 0.20(2) Uani 0.5 1 d D . P . .
H47 H 0.4066 0.1907 0.5691 0.241 Uiso 0.5 1 calc R U P . .
Cl1 Cl 0.3624(3) 0.2443(3) 0.5618(7) 0.167(3) Uani 0.5 1 d D . P . .
Cl2 Cl 0.3731(3) 0.1868(3) 0.6908(5) 0.179(4) Uani 0.5 1 d D . P . .
Cl3 Cl 0.4370(4) 0.2313(5) 0.7134(13) 0.319(8) Uiso 0.5 1 d D . P . .
C48 C 0.1813(4) 0.2436(3) 0.7641(13) 0.172(8) Uani 1 1 d D . . . .
H48 H 0.1954 0.2327 0.7171 0.206 Uiso 1 1 calc R U . . .
Cl4 Cl 0.15331(12) 0.28628(10) 0.7101(3) 0.1267(11) Uani 1 1 d D . . . .
Cl5 Cl 0.2209(2) 0.25729(16) 0.8831(4) 0.214(3) Uani 1 1 d D . . . .
Cl6 Cl 0.1509(2) 0.20742(12) 0.7896(7) 0.292(5) Uani 1 1 d D . . . .
C49 C 0.1654(4) 0.4348(4) 0.2130(10) 0.070(5) Uani 0.5 1 d D . P . .
H49 H 0.1850 0.4248 0.2805 0.085 Uiso 0.5 1 calc R U P . .
Cl7 Cl 0.12950(17) 0.39710(14) 0.1491(4) 0.0932(17) Uani 0.5 1 d D . P . .
Cl8 Cl 0.19501(13) 0.44938(11) 0.1343(3) 0.0602(10) Uani 0.5 1 d D . P . .
Cl9 Cl 0.1370(2) 0.47550(17) 0.2320(4) 0.111(2) Uani 0.5 1 d D . P . .
C50 C 0.5244(5) 0.9198(4) 0.1034(11) 0.054(4) Uani 0.5 1 d . . P . .
H50A H 0.5022 0.9354 0.0529 0.080 Uiso 0.5 1 calc R U P . .
H50B H 0.5160 0.8918 0.0978 0.080 Uiso 0.5 1 calc R U P . .
H50C H 0.5510 0.9226 0.0904 0.080 Uiso 0.5 1 calc R U P . .
O1 O 0.5301(5) 0.9345(6) 0.2086(16) 0.136(6) Uani 0.5 1 d . . P . .
H1A H 0.5124 0.9234 0.2300 0.204 Uiso 0.5 1 calc R U P . .

loop_
_atom_site_aniso_label
_atom_site_aniso_U_11
_atom_site_aniso_U_22
_atom_site_aniso_U_33
_atom_site_aniso_U_23
_atom_site_aniso_U_13
_atom_site_aniso_U_12
Ir1 0.05226(18) 0.02491(12) 0.0626(2) 0.01080(11) 0.01399(14) 0.01422(10)
Cu1 0.0318(6) 0.0153(4) 0.0645(8) 0.000 -0.0240(5) 0.000
C11 0.054(4) 0.026(3) 0.088(6) -0.002(3) 0.015(4) 0.011(3)
C1 0.081(7) 0.049(5) 0.118(8) -0.032(5) 0.033(6) -0.005(4)
C2 0.095(8) 0.079(7) 0.198(14) -0.048(8) 0.061(9) 0.015(6)
C3 0.096(10) 0.036(5) 0.27(2) -0.026(8) 0.013(11) 0.008(5)
C4 0.088(9) 0.034(5) 0.219(16) 0.023(7) 0.016(9) 0.013(5)
C5 0.053(5) 0.034(4) 0.141(9) 0.024(5) 0.002(6) 0.007(3)
C6 0.072(6) 0.048(5) 0.128(9) 0.039(5) -0.015(6) -0.004(4)
C7 0.132(11) 0.102(9) 0.134(11) 0.060(9) -0.022(9) -0.043(8)
C8 0.187(15) 0.124(12) 0.136(12) 0.029(10) 0.093(11) -0.029(11)
C9 0.139(12) 0.233(19) 0.114(10) 0.058(11) 0.058(9) -0.057(12)
C10 0.083(8) 0.148(11) 0.092(8) 0.024(8) 0.025(7) -0.031(7)
N1 0.093(6) 0.044(4) 0.090(5) 0.005(3) 0.044(5) -0.004(3)
N2 0.053(4) 0.045(3) 0.053(4) 0.003(3) 0.005(3) 0.009(3)
C12 0.066(6) 0.052(4) 0.092(6) 0.006(4) 0.035(5) -0.005(4)
C13 0.101(8) 0.078(7) 0.083(7) 0.007(5) 0.022(7) -0.007(6)
C14 0.074(7) 0.062(5) 0.105(9) -0.003(5) 0.027(6) 0.000(5)
C15 0.160(12) 0.048(5) 0.066(6) 0.003(4) 0.035(7) 0.019(6)
C16 0.085(7) 0.040(4) 0.085(6) 0.011(4) 0.035(5) 0.011(4)
C17 0.088(7) 0.043(4) 0.064(6) -0.001(4) -0.001(5) 0.020(4)
C18 0.094(9) 0.088(8) 0.109(9) 0.016(7) -0.005(7) 0.000(6)
C19 0.157(14) 0.078(8) 0.091(9) -0.026(6) -0.055(9) 0.045(8)
C20 0.147(12) 0.070(7) 0.113(10) -0.013(7) -0.010(10) 0.027(7)
C21 0.081(7) 0.057(5) 0.102(8) -0.014(5) -0.008(6) 0.016(5)
C22 0.067(5) 0.034(3) 0.058(5) 0.001(3) 0.003(4) 0.020(3)
N3 0.037(3) 0.020(2) 0.050(3) 0.001(2) -0.016(3) 0.0041(19)
C23 0.041(4) 0.027(3) 0.052(4) 0.006(3) -0.002(3) 0.007(2)
C24 0.056(5) 0.028(3) 0.074(5) 0.005(3) 0.007(4) 0.019(3)
C25 0.044(4) 0.029(3) 0.057(5) 0.003(3) -0.005(3) 0.008(3)
C26 0.071(5) 0.033(3) 0.055(5) -0.013(3) -0.008(4) 0.021(3)
C27 0.043(4) 0.034(3) 0.057(5) -0.008(3) -0.005(3) 0.020(3)
C28 0.048(4) 0.039(3) 0.064(5) 0.005(3) -0.002(4) 0.016(3)
C29 0.059(5) 0.037(3) 0.065(5) 0.006(3) 0.000(4) 0.025(3)
C30 0.050(4) 0.034(3) 0.063(5) 0.016(3) 0.009(4) 0.020(3)
C31 0.038(4) 0.033(3) 0.052(4) 0.013(3) 0.007(3) 0.014(2)
N4 0.049(3) 0.022(2) 0.057(4) 0.015(2) 0.011(3) 0.013(2)
C32 0.039(4) 0.038(3) 0.047(4) 0.010(3) 0.006(3) 0.018(3)
C33 0.077(5) 0.037(3) 0.038(4) 0.005(3) 0.001(4) 0.032(3)
C34 0.067(5) 0.041(3) 0.048(4) 0.003(3) 0.001(4) 0.032(3)
C35 0.039(4) 0.040(3) 0.054(4) 0.022(3) 0.012(3) 0.019(3)
N5 0.044(3) 0.033(3) 0.061(4) 0.024(2) 0.018(3) 0.019(2)
C36 0.047(4) 0.030(3) 0.072(5) 0.019(3) 0.020(4) 0.019(3)
C37 0.045(4) 0.042(3) 0.070(5) 0.036(3) 0.012(4) 0.024(3)
C38 0.048(4) 0.065(5) 0.049(4) 0.018(4) 0.007(4) 0.023(4)
C39 0.058(5) 0.053(4) 0.048(4) 0.018(3) 0.010(4) 0.025(3)
C40 0.064(5) 0.046(4) 0.076(5) 0.032(4) 0.013(4) 0.020(3)
C41 0.050(4) 0.043(4) 0.078(5) 0.027(4) 0.013(4) 0.021(3)
C42 0.046(4) 0.035(3) 0.062(5) 0.020(3) 0.001(4) 0.009(3)
C43 0.038(4) 0.031(3) 0.095(6) 0.026(3) 0.000(4) 0.005(3)
C44 0.032(4) 0.035(3) 0.105(6) 0.018(4) 0.007(4) 0.004(3)
N6 0.030(3) 0.019(2) 0.089(5) 0.010(2) -0.011(3) 0.0016(19)
C45 0.048(4) 0.029(3) 0.074(5) 0.012(3) -0.011(4) 0.002(3)
C46 0.038(4) 0.044(4) 0.068(5) 0.019(3) -0.003(4) 0.010(3)
P1 0.160(3) 0.0629(16) 0.114(2) -0.0063(16) 0.075(2) 0.0064(18)
F1 0.284(11) 0.091(5) 0.138(6) -0.008(4) 0.137(7) 0.015(6)
F2 0.216(9) 0.132(7) 0.200(8) -0.013(6) 0.141(7) -0.051(6)
F3 0.294(14) 0.250(13) 0.224(11) 0.004(9) 0.069(10) 0.196(12)
F4 0.181(7) 0.098(5) 0.115(5) -0.029(4) 0.076(5) -0.028(4)
F5 0.244(9) 0.082(4) 0.112(5) -0.024(4) 0.091(6) -0.051(5)
F6 0.176(7) 0.083(4) 0.158(7) 0.013(4) 0.040(6) 0.043(5)
B1 0.067(10) 0.24(2) 0.123(14) 0.052(15) 0.051(10) -0.024(11)
F7 0.057(3) 0.063(3) 0.081(3) -0.014(2) 0.000(3) -0.013(2)
F8 0.195(10) 0.122(7) 0.346(15) 0.077(8) 0.163(10) 0.016(7)
F9 0.143(7) 0.221(10) 0.097(5) -0.043(6) 0.028(5) -0.037(6)
F10 0.058(4) 0.145(6) 0.123(5) 0.002(4) 0.014(4) 0.010(3)
C47 0.21(4) 0.14(3) 0.14(3) 0.03(2) -0.08(3) -0.09(3)
Cl1 0.186(9) 0.161(8) 0.160(7) -0.005(6) 0.068(7) -0.012(7)
Cl2 0.255(11) 0.167(8) 0.071(4) -0.011(4) 0.001(6) -0.008(7)
C48 0.167(14) 0.081(9) 0.33(2) -0.072(12) 0.158(17) -0.020(9)
Cl4 0.137(3) 0.104(2) 0.162(3) -0.019(2) 0.081(2) -0.002(2)
Cl5 0.319(8) 0.160(4) 0.189(5) 0.037(4) 0.122(5) 0.120(5)
Cl6 0.353(8) 0.074(2) 0.621(13) -0.019(5) 0.389(9) 0.006(4)
C49 0.069(11) 0.074(11) 0.042(9) 0.019(7) -0.014(8) -0.042(9)
Cl7 0.091(4) 0.070(3) 0.099(4) -0.001(3) 0.009(3) -0.048(3)
Cl8 0.074(3) 0.058(2) 0.049(2) -0.0094(16) 0.021(2) -0.0107(18)
Cl9 0.155(5) 0.112(4) 0.108(4) -0.070(3) 0.099(4) -0.069(4)
C50 0.081(11) 0.027(6) 0.048(8) -0.005(5) 0.016(8) -0.005(6)
O1 0.079(11) 0.115(14) 0.21(2) 0.002(13) 0.049(12) 0.015(9)

loop_
_atom_type_symbol
_atom_type_description
_atom_type_scat_dispersion_real
_atom_type_scat_dispersion_imag
_atom_type_scat_source
C C 0.0033 0.0016 'International Tables Vol C Tables 4.2.6.8 and 6.1.1.4'
H H 0.0000 0.0000 'International Tables Vol C Tables 4.2.6.8 and 6.1.1.4'
N N 0.0061 0.0033 'International Tables Vol C Tables 4.2.6.8 and 6.1.1.4'
O O 0.0106 0.0060 'International Tables Vol C Tables 4.2.6.8 and 6.1.1.4'
F F 0.0171 0.0103 'International Tables Vol C Tables 4.2.6.8 and 6.1.1.4'
P P 0.1023 0.0942 'International Tables Vol C Tables 4.2.6.8 and 6.1.1.4'
Cu Cu 0.3201 1.2651 'International Tables Vol C Tables 4.2.6.8 and 6.1.1.4'
Ir Ir -1.4442 7.9887 'International Tables Vol C Tables 4.2.6.8 and 6.1.1.4'
Cl Cl 0.1484 0.1585 'International Tables Vol C Tables 4.2.6.8 and 6.1.1.4'
B B 0.0013 0.0007 'International Tables Vol C Tables 4.2.6.8 and 6.1.1.4'

loop_
_geom_angle_atom_site_label_1
_geom_angle_atom_site_label_2
_geom_angle_atom_site_label_3
_geom_angle
_geom_angle_site_symmetry_1
_geom_angle_site_symmetry_3
C22 Ir1 C11 86.7(3) . .
C22 Ir1 N2 81.5(3) . .
C11 Ir1 N2 94.0(3) . .
C22 Ir1 N1 97.9(3) . .
C11 Ir1 N1 80.6(3) . .
N2 Ir1 N1 174.6(2) . .
C22 Ir1 N5 172.57(19) . .
C11 Ir1 N5 100.4(3) . .
N2 Ir1 N5 95.9(2) . .
N1 Ir1 N5 85.4(2) . .
C22 Ir1 N4 96.4(2) . .
C11 Ir1 N4 176.7(3) . .
N2 Ir1 N4 87.5(2) . .
N1 Ir1 N4 97.9(2) . .
N5 Ir1 N4 76.5(2) . .
N6 Cu1 N6 88.3(3) 4 3_454
N6 Cu1 N3 176.7(3) 4 2_554
N6 Cu1 N3 89.6(2) 3_454 2_554
N6 Cu1 N3 89.6(2) 4 .
N6 Cu1 N3 176.7(3) 3_454 .
N3 Cu1 N3 92.5(3) 2_554 .
N6 Cu1 F7 91.1(2) 4 2_554
N6 Cu1 F7 91.7(2) 3_454 2_554
N3 Cu1 F7 91.6(2) 2_554 2_554
N3 Cu1 F7 85.7(2) . 2_554
N6 Cu1 F7 91.7(2) 4 .
N6 Cu1 F7 91.1(2) 3_454 .
N3 Cu1 F7 85.7(2) 2_554 .
N3 Cu1 F7 91.6(2) . .
F7 Cu1 F7 176.0(2) 2_554 .
C1 C11 C5 115.8(8) . .
C1 C11 Ir1 126.3(6) . .
C5 C11 Ir1 117.9(7) . .
C11 C1 C2 124.5(10) . .
C11 C1 H1 117.8 . .
C2 C1 H1 117.8 . .
C1 C2 C3 114.4(11) . .
C1 C2 H2 122.8 . .
C3 C2 H2 122.8 . .
C4 C3 C2 121.6(10) . .
C4 C3 H3 119.2 . .
C2 C3 H3 119.2 . .
C3 C4 C5 120.3(12) . .
C3 C4 H4 119.8 . .
C5 C4 H4 119.8 . .
C4 C5 C11 123.1(12) . .
C4 C5 C6 124.4(10) . .
C11 C5 C6 112.3(7) . .
C7 C6 N1 120.0 . .
C7 C6 C5 126.3(5) . .
N1 C6 C5 113.7(5) . .
C6 C7 C8 120.0 . .
C6 C7 H7 120.0 . .
C8 C7 H7 120.0 . .
C7 C8 C9 120.0 . .
C7 C8 H8 120.0 . .
C9 C8 H8 120.0 . .
C10 C9 C8 120.0 . .
C10 C9 H9 120.0 . .
C8 C9 H9 120.0 . .
C9 C10 N1 120.0 . .
C9 C10 H10 120.0 . .
N1 C10 H10 120.0 . .
C10 N1 C6 120.0 . .
C10 N1 Ir1 124.5(4) . .
C6 N1 Ir1 115.5(4) . .
C16 N2 C12 117.7(8) . .
C16 N2 Ir1 114.8(5) . .
C12 N2 Ir1 127.5(6) . .
C13 C12 N2 124.8(9) . .
C13 C12 H12 117.6 . .
N2 C12 H12 117.6 . .
C14 C13 C12 117.3(11) . .
C14 C13 H13 121.4 . .
C12 C13 H13 121.4 . .
C13 C14 C15 123.7(11) . .
C13 C14 H14 118.2 . .
C15 C14 H14 118.2 . .
C14 C15 C16 117.8(10) . .
C14 C15 H15 121.1 . .
C16 C15 H15 121.1 . .
N2 C16 C15 118.7(9) . .
N2 C16 C17 113.9(7) . .
C15 C16 C17 127.4(9) . .
C18 C17 C22 120.0 . .
C18 C17 C16 124.2(6) . .
C22 C17 C16 115.8(6) . .
C19 C18 C17 120.0 . .
C19 C18 H18 120.0 . .
C17 C18 H18 120.0 . .
C18 C19 C20 120.0 . .
C18 C19 H19 120.0 . .
C20 C19 H19 120.0 . .
C21 C20 C19 120.0 . .
C21 C20 H20 120.0 . .
C19 C20 H20 120.0 . .
C20 C21 C22 120.0 . .
C20 C21 H21 120.0 . .
C22 C21 H21 120.0 . .
C21 C22 C17 120.0 . .
C21 C22 Ir1 126.0(4) . .
C17 C22 Ir1 114.0(4) . .
C23 N3 C27 117.7(5) . .
C23 N3 Cu1 121.6(5) . .
C27 N3 Cu1 120.6(4) . .
N3 C23 C24 122.8(7) . .
N3 C23 H23 118.6 . .
C24 C23 H23 118.6 . .
C23 C24 C25 119.1(6) . .
C23 C24 H24 120.5 . .
C25 C24 H24 120.5 . .
C26 C25 C24 117.6(6) . .
C26 C25 C28 121.4(7) . .
C24 C25 C28 121.0(6) . .
C27 C26 C25 119.2(7) . .
C27 C26 H26 120.4 . .
C25 C26 H26 120.4 . .
N3 C27 C26 123.5(6) . .
N3 C27 H27 118.2 . .
C26 C27 H27 118.2 . .
C29 C28 C25 177.4(9) . .
C28 C29 C30 178.3(9) . .
C34 C30 C31 119.4(5) . .
C34 C30 C29 121.9(6) . .
C31 C30 C29 118.6(7) . .
N4 C31 C30 121.1(6) . .
N4 C31 H31 119.5 . .
C30 C31 H31 119.5 . .
C31 N4 C32 119.9(5) . .
C31 N4 Ir1 124.1(5) . .
C32 N4 Ir1 115.9(4) . .
N4 C32 C33 120.4(5) . .
N4 C32 C35 114.5(5) . .
C33 C32 C35 125.1(6) . .
C34 C33 C32 120.6(6) . .
C34 C33 H33 119.7 . .
C32 C33 H33 119.7 . .
C33 C34 C30 118.7(6) . .
C33 C34 H34 120.7 . .
C30 C34 H34 120.7 . .
N5 C35 C39 122.7(5) . .
N5 C35 C32 115.9(6) . .
C39 C35 C32 121.5(6) . .
C35 N5 C36 118.0(6) . .
C35 N5 Ir1 117.1(4) . .
C36 N5 Ir1 124.6(5) . .
N5 C36 C37 122.2(6) . .
N5 C36 H36 118.9 . .
C37 C36 H36 118.9 . .
C38 C37 C36 119.1(6) . .
C38 C37 C40 122.7(7) . .
C36 C37 C40 118.1(7) . .
C37 C38 C39 119.4(7) . .
C37 C38 H38 120.3 . .
C39 C38 H38 120.3 . .
C35 C39 C38 118.4(7) . .
C35 C39 H39 120.8 . .
C38 C39 H39 120.8 . .
C41 C40 C37 176.2(9) . .
C40 C41 C42 178.1(9) . .
C43 C42 C46 118.9(6) . .
C43 C42 C41 121.1(6) . .
C46 C42 C41 120.0(7) . .
C44 C43 C42 119.0(7) . .
C44 C43 H43 120.5 . .
C42 C43 H43 120.5 . .
N6 C44 C43 123.5(7) . .
N6 C44 H44 118.2 . .
C43 C44 H44 118.2 . .
C45 N6 C44 118.1(5) . .
C45 N6 Cu1 118.3(5) . 3_546
C44 N6 Cu1 123.0(5) . 3_546
N6 C45 C46 121.2(7) . .
N6 C45 H45 119.4 . .
C46 C45 H45 119.4 . .
C42 C46 C45 119.2(7) . .
C42 C46 H46 120.4 . .
C45 C46 H46 120.4 . .
F4 P1 F3 93.6(6) . .
F4 P1 F6 90.0(4) . .
F3 P1 F6 176.3(6) . .
F4 P1 F2 89.4(5) . .
F3 P1 F2 90.5(7) . .
F6 P1 F2 90.1(5) . .
F4 P1 F1 178.2(5) . .
F3 P1 F1 86.0(6) . .
F6 P1 F1 90.4(5) . .
F2 P1 F1 88.9(5) . .
F4 P1 F5 93.3(4) . .
F3 P1 F5 86.8(7) . .
F6 P1 F5 92.5(5) . .
F2 P1 F5 176.2(5) . .
F1 P1 F5 88.4(4) . .
F9 B1 F7 128.0(17) . .
F9 B1 F10 115.6(15) . .
F7 B1 F10 108.5(12) . .
F9 B1 F8 100.8(13) . .
F7 B1 F8 95.8(15) . .
F10 B1 F8 101.6(14) . .
B1 F7 Cu1 162.1(10) . .
Cl1 C47 Cl2 99.3(12) . .
Cl1 C47 Cl3 105.3(12) . .
Cl2 C47 Cl3 96.6(11) . .
Cl1 C47 H47 117.4 . .
Cl2 C47 H47 117.4 . .
Cl3 C47 H47 117.4 . .
Cl6 C48 Cl4 113.8(7) . .
Cl6 C48 Cl5 107.5(10) . .
Cl4 C48 Cl5 107.8(6) . .
Cl6 C48 H48 109.2 . .
Cl4 C48 H48 109.2 . .
Cl5 C48 H48 109.2 . .
Cl9 C49 Cl7 108.9(7) . .
Cl9 C49 Cl8 109.3(7) . .
Cl7 C49 Cl8 108.6(7) . .
Cl9 C49 H49 110.0 . .
Cl7 C49 H49 110.0 . .
Cl8 C49 H49 110.0 . .
O1 C50 H50A 109.5 . .
O1 C50 H50B 109.5 . .
H50A C50 H50B 109.5 . .
O1 C50 H50C 109.5 . .
H50A C50 H50C 109.5 . .
H50B C50 H50C 109.5 . .
C50 O1 H1A 109.5 . .

loop_
_geom_bond_atom_site_label_1
_geom_bond_atom_site_label_2
_geom_bond_distance
_geom_bond_site_symmetry_2
Ir1 C22 1.981(5) .
Ir1 C11 2.018(6) .
Ir1 N2 2.038(7) .
Ir1 N1 2.039(5) .
Ir1 N5 2.120(6) .
Ir1 N4 2.132(5) .
Cu1 N6 2.010(5) 4
Cu1 N6 2.010(5) 3_454
Cu1 N3 2.013(4) 2_554
Cu1 N3 2.013(4) .
Cu1 F7 2.377(5) 2_554
Cu1 F7 2.377(5) .
C11 C1 1.328(12) .
C11 C5 1.368(11) .
C1 C2 1.406(12) .
C1 H1 0.9500 .
C2 C3 1.43(2) .
C2 H2 0.9500 .
C3 C4 1.28(2) .
C3 H3 0.9500 .
C4 C5 1.360(13) .
C4 H4 0.9500 .
C5 C6 1.546(12) .
C6 C7 1.3900 .
C6 N1 1.3900 .
C7 C8 1.3900 .
C7 H7 0.9500 .
C8 C9 1.3900 .
C8 H8 0.9500 .
C9 C10 1.3900 .
C9 H9 0.9500 .
C10 N1 1.3900 .
C10 H10 0.9500 .
N2 C16 1.349(10) .
N2 C12 1.351(10) .
C12 C13 1.325(13) .
C12 H12 0.9500 .
C13 C14 1.302(13) .
C13 H13 0.9500 .
C14 C15 1.347(14) .
C14 H14 0.9500 .
C15 C16 1.418(13) .
C15 H15 0.9500 .
C16 C17 1.470(11) .
C17 C18 1.3900 .
C17 C22 1.3900 .
C18 C19 1.3900 .
C18 H18 0.9500 .
C19 C20 1.3900 .
C19 H19 0.9500 .
C20 C21 1.3900 .
C20 H20 0.9500 .
C21 C22 1.3900 .
C21 H21 0.9500 .
N3 C23 1.328(8) .
N3 C27 1.345(9) .
C23 C24 1.382(8) .
C23 H23 0.9500 .
C24 C25 1.395(10) .
C24 H24 0.9500 .
C25 C26 1.395(9) .
C25 C28 1.440(8) .
C26 C27 1.355(9) .
C26 H26 0.9500 .
C27 H27 0.9500 .
C28 C29 1.186(9) .
C29 C30 1.428(8) .
C30 C34 1.380(10) .
C30 C31 1.410(9) .
C31 N4 1.333(7) .
C31 H31 0.9500 .
N4 C32 1.368(8) .
C32 C33 1.384(8) .
C32 C35 1.484(8) .
C33 C34 1.377(8) .
C33 H33 0.9500 .
C34 H34 0.9500 .
C35 N5 1.327(8) .
C35 C39 1.365(10) .
N5 C36 1.352(7) .
C36 C37 1.376(11) .
C36 H36 0.9500 .
C37 C38 1.339(11) .
C37 C40 1.466(8) .
C38 C39 1.401(9) .
C38 H38 0.9500 .
C39 H39 0.9500 .
C40 C41 1.162(8) .
C41 C42 1.441(8) .
C42 C43 1.372(10) .
C42 C46 1.376(10) .
C43 C44 1.368(8) .
C43 H43 0.9500 .
C44 N6 1.340(9) .
C44 H44 0.9500 .
N6 C45 1.339(9) .
N6 Cu1 2.010(5) 3_546
C45 C46 1.409(8) .
C45 H45 0.9500 .
C46 H46 0.9500 .
P1 F4 1.520(7) .
P1 F3 1.543(9) .
P1 F6 1.562(8) .
P1 F2 1.576(8) .
P1 F1 1.586(8) .
P1 F5 1.598(7) .
B1 F9 1.200(19) .
B1 F7 1.355(14) .
B1 F10 1.414(17) .
B1 F8 1.55(2) .
C47 Cl1 1.680(17) .
C47 Cl2 1.703(18) .
C47 Cl3 1.711(16) .
C47 H47 1.0000 .
C48 Cl6 1.707(12) .
C48 Cl4 1.739(12) .
C48 Cl5 1.787(13) .
C48 H48 1.0000 .
C49 Cl9 1.742(14) .
C49 Cl7 1.767(11) .
C49 Cl8 1.784(12) .
C49 H49 1.0000 .
C50 O1 1.49(2) .
C50 H50A 0.9800 .
C50 H50B 0.9800 .
C50 H50C 0.9800 .
O1 H1A 0.8400 .

loop_
_platon_squeeze_void_nr
_platon_squeeze_void_average_x
_platon_squeeze_void_average_y
_platon_squeeze_void_average_z
_platon_squeeze_void_volume
_platon_squeeze_void_count_electrons
_platon_squeeze_void_content
1 0.000 0.000 -0.006 2123 233 ' '
2 0.500 0.500 0.621 2123 233 ' '
